data_7155715
loop_
_publ_author_name
'D\;abrowa, Kajetan'
'Ulatowski, Filip'
'Lichosyt, Dawid'
'Jurczak, Janusz'

_publ_section_title
;
 Catching chloride: searching for non-Hofmeister selectivity behavior in
 systematically varied polyamide macrocyclic receptors
;
_journal_name_full 'Org. Biomol. Chem.'
_journal_paper_doi 10.1039/C7OB01385J
_journal_year 2017
_chemical_formula_sum 'C30 H33.25 N7 O13.1'
_chemical_formula_weight 701.49
_chemical_name_common '22-membered pentamide Unclosed Cryptand'
_chemical_name_systematic
; 
 ? 
;
_space_group_IT_number 2
_symmetry_cell_setting triclinic
_symmetry_space_group_name_Hall '-P 1'
_symmetry_space_group_name_H-M 'P -1'
_atom_sites_solution_hydrogens geom
_atom_sites_solution_primary direct
_atom_sites_solution_secondary difmap
_audit_creation_method SHELXL-97
_audit_update_record
;
2017-02-22 deposited with the CCDC.
2017-06-23 downloaded from the CCDC.
;
_cell_angle_alpha 85.572(7)
_cell_angle_beta 88.689(9)
_cell_angle_gamma 69.865(5)
_cell_formula_units_Z 2
_cell_length_a 8.2136(7)
_cell_length_b 10.2940(9)
_cell_length_c 22.413(2)
_cell_measurement_reflns_used 8543
_cell_measurement_temperature 100(2)
_cell_measurement_theta_max 29
_cell_measurement_theta_min 3
_cell_volume 1773.9(3)
_computing_cell_refinement
;
CrysAlis RED, Oxford Diffraction Ltd.,
Version 1.171.28cycle2 beta (release 25-10-2005 CrysAlis171 .NET)
(compiled Oct 25 2005,08:50:05)
;
_computing_data_collection
;
CrysAlis CCD, Oxford Diffraction Ltd.,
Version 1.171.28cycle2 beta (release 25-10-2005 CrysAlis171 .NET)
(compiled Oct 25 2005,08:50:05)
;
_computing_data_reduction
;
CrysAlis RED, Oxford Diffraction Ltd.,
Version 1.171.28cycle2 beta (release 25-10-2005 CrysAlis171 .NET)
(compiled Oct 25 2005,08:50:05)
;
_computing_molecular_graphics Diamond
_computing_publication_material SHELXTL-97
_computing_structure_refinement 'SHELXL-97 (Sheldrick, 1997)'
_computing_structure_solution 'SHELXS-97 (Sheldrick, 1990)'
_diffrn_ambient_temperature 100(2)
_diffrn_detector_area_resol_mean 8.6479
_diffrn_measured_fraction_theta_full 0.995
_diffrn_measured_fraction_theta_max 0.939
_diffrn_measurement_device_type KM4CCD
_diffrn_measurement_method 'omega scan'
_diffrn_radiation_monochromator graphite
_diffrn_radiation_source 'fine-focus sealed tube'
_diffrn_radiation_type MoK\a
_diffrn_radiation_wavelength 0.71073
_diffrn_reflns_av_R_equivalents 0.0155
_diffrn_reflns_av_sigmaI/netI 0.0247
_diffrn_reflns_limit_h_max 11
_diffrn_reflns_limit_h_min -11
_diffrn_reflns_limit_k_max 13
_diffrn_reflns_limit_k_min -13
_diffrn_reflns_limit_l_max 29
_diffrn_reflns_limit_l_min -30
_diffrn_reflns_number 33596
_diffrn_reflns_theta_full 27.50
_diffrn_reflns_theta_max 28.62
_diffrn_reflns_theta_min 2.76
_diffrn_standards_decay_% 2
_diffrn_standards_number '1 frame'
_exptl_absorpt_coefficient_mu 0.105
_exptl_absorpt_correction_T_max 0.98
_exptl_absorpt_correction_T_min 0.92
_exptl_absorpt_correction_type multi-scan
_exptl_absorpt_process_details
;
CrysAlis RED, Oxford Diffraction Ltd.,
Version 1.171.28cycle2 beta (release 25-10-2005 CrysAlis171 .NET)
(compiled Oct 25 2005,08:50:05)
Empirical absorption correction using spherical harmonics,
 implemented in SCALE3 ABSPACK scaling algorithm.
;
_exptl_crystal_colour colourless
_exptl_crystal_density_diffrn 1.313
_exptl_crystal_density_method 'not measured'
_exptl_crystal_description prismatic
_exptl_crystal_F_000 734
_exptl_crystal_size_max 0.71
_exptl_crystal_size_mid 0.53
_exptl_crystal_size_min 0.24
_refine_diff_density_max 0.579
_refine_diff_density_min -0.498
_refine_diff_density_rms 0.067
_refine_ls_extinction_method none
_refine_ls_goodness_of_fit_ref 1.092
_refine_ls_hydrogen_treatment mixed
_refine_ls_matrix_type full
_refine_ls_number_parameters 599
_refine_ls_number_reflns 8543
_refine_ls_number_restraints 502
_refine_ls_restrained_S_all 1.083
_refine_ls_R_factor_all 0.0680
_refine_ls_R_factor_gt 0.0503
_refine_ls_shift/su_max 0.001
_refine_ls_shift/su_mean 0.000
_refine_ls_structure_factor_coef Fsqd
_refine_ls_weighting_details 'calc w=1/[\s^2^(Fo^2^)+(0.1176P)^2^+0.0693P] where P=(Fo^2^+2Fc^2^)/3'
_refine_ls_weighting_scheme calc
_refine_ls_wR_factor_gt 0.1631
_refine_ls_wR_factor_ref 0.1744
_reflns_number_gt 6232
_reflns_number_total 8543
_reflns_threshold_expression >2sigma(I)
_cod_data_source_file c7ob01385j2.cif
_cod_data_source_block Uc1_free
_cod_depositor_comments
;
The following automatic conversions were performed:

'_symmetry_cell_setting' value 'Triclinic' changed to 'triclinic'
according to
/home/data/users/saulius/crontab/automatic-downloads/rss-feeds/RSC/lib/dictionaries/cif_core.dic
dictionary named 'cif_core.dic' version 2.4.2 from 2011-04-26.

'_exptl_absorpt_correction_type' value 'multi scan' changed to
'multi-scan' according to
/home/data/users/saulius/crontab/automatic-downloads/rss-feeds/RSC/lib/dictionaries/cif_core.dic
dictionary named 'cif_core.dic' version 2.4.2 from 2011-04-26.

Automatic conversion script
Id: cif_fix_values 4973 2017-02-22 13:04:09Z antanas 
;
_cod_original_sg_symbol_H-M P-1
_cod_original_formula_sum 'C30 H33.25 N7 O13.10'
_cod_database_code 7155715

loop_
_symmetry_equiv_pos_as_xyz
'x, y, z'
'-x, -y, -z'

loop_
_atom_site_label
_atom_site_type_symbol
_atom_site_fract_x
_atom_site_fract_y
_atom_site_fract_z
_atom_site_U_iso_or_equiv
_atom_site_adp_type
_atom_site_occupancy
_atom_site_symmetry_multiplicity
_atom_site_calc_flag
_atom_site_refinement_flags
_atom_site_disorder_assembly
_atom_site_disorder_group
O4 O 0.41728(14) 0.58648(11) 0.18497(5) 0.0205(2) Uani 1 1 d . . .
O6 O 0.14966(14) 0.71277(12) 0.05299(5) 0.0235(3) Uani 1 1 d . . .
O11 O 0.34422(17) 1.14966(14) -0.00349(5) 0.0335(3) Uani 1 1 d . . .
O18 O 0.6615(2) 1.25845(13) 0.26855(6) 0.0392(3) Uani 1 1 d . . .
O23 O 1.0364(2) 0.89530(19) 0.31224(7) 0.0580(5) Uani 1 1 d . . .
O25 O 0.87932(14) 0.61666(12) 0.29371(5) 0.0246(3) Uani 1 1 d . . .
O30 O 0.51441(15) 0.73778(11) 0.33797(5) 0.0251(3) Uani 1 1 d . A .
N7 N 0.17474(16) 0.82556(13) 0.13335(6) 0.0195(3) Uani 1 1 d . . .
H7 H 0.2223 0.8193 0.1687 0.023 Uiso 1 1 calc R . .
N10 N 0.27494(18) 1.06395(14) 0.08547(6) 0.0229(3) Uani 1 1 d . . .
H10 H 0.3007 1.0444 0.1238 0.027 Uiso 1 1 calc R . .
N17 N 0.49749(17) 1.15364(13) 0.14293(6) 0.0212(3) Uani 1 1 d . . .
N19 N 0.5317(2) 1.09800(15) 0.26308(6) 0.0316(4) Uani 1 1 d . . .
H19 H 0.4933 1.0498 0.2397 0.038 Uiso 1 1 calc R . .
N22 N 0.7811(2) 0.86759(15) 0.33741(6) 0.0298(3) Uani 1 1 d . . .
H22 H 0.7228 0.8100 0.3388 0.036 Uiso 1 1 calc R . .
N29 N 0.59423(16) 0.54306(13) 0.28744(6) 0.0185(3) Uani 1 1 d . A .
H29 H 0.6031 0.4553 0.2879 0.022 Uiso 1 1 calc R . .
C1 C 0.7939(2) 0.64945(16) 0.23958(7) 0.0195(3) Uani 1 1 d . . .
C2 C 0.65027(19) 0.60663(15) 0.23630(6) 0.0173(3) Uani 1 1 d . . .
C3 C 0.55991(19) 0.62786(15) 0.18238(7) 0.0176(3) Uani 1 1 d . . .
C5 C 0.3399(2) 0.57768(16) 0.12996(7) 0.0212(3) Uani 1 1 d . . .
H5A H 0.2781 0.5106 0.1367 0.025 Uiso 1 1 calc R . .
H5B H 0.4335 0.5398 0.1008 0.025 Uiso 1 1 calc R . .
C6 C 0.21336(19) 0.71332(16) 0.10209(7) 0.0186(3) Uani 1 1 d . . .
C8 C 0.0540(2) 0.95824(16) 0.10897(8) 0.0241(3) Uani 1 1 d . . .
H8A H 0.0125 1.0206 0.1418 0.029 Uiso 1 1 calc R . .
H8B H -0.0477 0.9432 0.0920 0.029 Uiso 1 1 calc R . .
C9 C 0.1350(2) 1.02821(17) 0.06076(7) 0.0240(3) Uani 1 1 d . . .
H9A H 0.1807 0.9651 0.0285 0.029 Uiso 1 1 calc R . .
H9B H 0.0454 1.1134 0.0432 0.029 Uiso 1 1 calc R . .
C11 C 0.3648(2) 1.12602(16) 0.05075(7) 0.0217(3) Uani 1 1 d . . .
C12 C 0.4913(2) 1.17263(16) 0.08314(7) 0.0204(3) Uani 1 1 d . . .
C13 C 0.5906(2) 1.23832(17) 0.05006(7) 0.0239(3) Uani 1 1 d . . .
H13 H 0.5846 1.2478 0.0076 0.029 Uiso 1 1 calc R . .
C14 C 0.6980(2) 1.28940(17) 0.08035(8) 0.0262(4) Uani 1 1 d . . .
H14 H 0.7683 1.3334 0.0589 0.031 Uiso 1 1 calc R . .
C15 C 0.7014(2) 1.27543(16) 0.14246(8) 0.0250(3) Uani 1 1 d . . .
H15 H 0.7711 1.3120 0.1645 0.030 Uiso 1 1 calc R . .
C17 C 0.5998(2) 1.20622(15) 0.17157(7) 0.0225(3) Uani 1 1 d . . .
C18 C 0.5994(3) 1.18977(16) 0.23854(8) 0.0285(4) Uani 1 1 d . . .
C20 C 0.5197(3) 1.07569(18) 0.32778(8) 0.0349(4) Uani 1 1 d . . .
H20A H 0.4469 1.0175 0.3369 0.042 Uiso 1 1 calc R . .
H20B H 0.4617 1.1662 0.3447 0.042 Uiso 1 1 calc R . .
C21 C 0.6953(3) 1.00593(19) 0.35761(8) 0.0369(5) Uani 1 1 d . . .
H21A H 0.7691 1.0632 0.3482 0.044 Uiso 1 1 calc R . .
H21B H 0.6802 0.9991 0.4016 0.044 Uiso 1 1 calc R . .
C23 C 0.9424(3) 0.8238(2) 0.31703(8) 0.0353(4) Uani 1 1 d . . .
C24 C 1.0114(2) 0.6733(2) 0.30282(8) 0.0332(4) Uani 1 1 d . . .
H24A H 1.0834 0.6649 0.2663 0.040 Uiso 1 1 calc R . .
H24B H 1.0872 0.6181 0.3361 0.040 Uiso 1 1 calc R . .
C26 C 0.8420(2) 0.71732(18) 0.18995(7) 0.0249(3) Uani 1 1 d . . .
H26 H 0.9361 0.7504 0.1925 0.030 Uiso 1 1 calc R . .
C27 C 0.7515(2) 0.73622(18) 0.13673(7) 0.0245(3) Uani 1 1 d . . .
H27 H 0.7859 0.7813 0.1027 0.029 Uiso 1 1 calc R . .
C28 C 0.6121(2) 0.69114(16) 0.13179(7) 0.0208(3) Uani 1 1 d . . .
H28 H 0.5531 0.7030 0.0947 0.025 Uiso 1 1 calc R . .
C30 C 0.52796(19) 0.61482(16) 0.33507(7) 0.0191(3) Uani 1 1 d . . .
O37A O 0.1221(10) 0.4635(9) 0.5612(3) 0.0550(17) Uani 0.354(5) 1 d PDU A 1
O37B O 0.2444(12) 0.2593(8) 0.5304(3) 0.0656(17) Uani 0.354(5) 1 d PDU A 1
N37A N 0.2161(11) 0.3848(8) 0.5270(3) 0.0446(16) Uani 0.354(5) 1 d PDU A 1
C31A C 0.4652(2) 0.54013(17) 0.38553(7) 0.0228(5) Uani 0.354(5) 1 d PDU A 1
C32A C 0.3282(19) 0.6396(8) 0.4223(6) 0.0166(16) Uani 0.354(5) 1 d PDU A 1
H32A H 0.2961 0.7372 0.4144 0.020 Uiso 0.354(5) 1 calc PR A 1
C33A C 0.2503(15) 0.5820(10) 0.4688(6) 0.0225(17) Uani 0.354(5) 1 d PDU A 1
H33A H 0.1627 0.6411 0.4925 0.027 Uiso 0.354(5) 1 calc PR A 1
C34A C 0.2977(12) 0.4484(10) 0.4792(3) 0.0304(19) Uani 0.354(5) 1 d PDU A 1
C35A C 0.4215(12) 0.3568(8) 0.4485(5) 0.0324(18) Uani 0.354(5) 1 d PDU A 1
H35A H 0.4546 0.2599 0.4587 0.039 Uiso 0.354(5) 1 calc PR A 1
C36A C 0.5043(15) 0.4118(17) 0.3983(7) 0.029(2) Uani 0.354(5) 1 d PDU A 1
H36A H 0.5891 0.3488 0.3751 0.035 Uiso 0.354(5) 1 calc PR A 1
O37C O 0.1688(6) 0.3911(5) 0.55585(19) 0.0534(10) Uani 0.646(5) 1 d PDU A 2
O37D O 0.3610(6) 0.1982(3) 0.53262(13) 0.0595(10) Uani 0.646(5) 1 d PDU A 2
N37B N 0.2896(5) 0.3240(4) 0.52551(15) 0.0401(8) Uani 0.646(5) 1 d PDU A 2
C31B C 0.4652(2) 0.54013(17) 0.38553(7) 0.0228(5) Uani 0.65 1 d PD A 2
C32B C 0.3352(13) 0.6051(5) 0.4196(4) 0.0261(13) Uani 0.646(5) 1 d PDU A 2
H32B H 0.2803 0.7024 0.4121 0.031 Uiso 0.646(5) 1 calc PR A 2
C33B C 0.2740(9) 0.5367(6) 0.4665(3) 0.0294(12) Uani 0.646(5) 1 d PDU A 2
H33B H 0.1800 0.5869 0.4905 0.035 Uiso 0.646(5) 1 calc PR A 2
C34B C 0.3499(6) 0.4002(5) 0.47685(16) 0.0212(9) Uani 0.646(5) 1 d PDU A 2
C35B C 0.4911(6) 0.3227(4) 0.44306(17) 0.0258(9) Uani 0.646(5) 1 d PDU A 2
H35B H 0.5441 0.2255 0.4518 0.031 Uiso 0.646(5) 1 calc PR A 2
C36B C 0.5513(8) 0.3905(8) 0.3969(4) 0.0249(11) Uani 0.646(5) 1 d PDU A 2
H36B H 0.6463 0.3411 0.3730 0.030 Uiso 0.646(5) 1 calc PR A 2
O1S O 0.30545(18) 0.91321(13) 0.23958(6) 0.0302(3) Uani 1 1 d D . .
H1SA H 0.402(3) 0.843(2) 0.2600(11) 0.064(8) Uiso 1 1 d D . .
H1SB H 0.210(3) 0.900(4) 0.2589(15) 0.097(11) Uiso 1 1 d D . .
C1R C -0.0060(7) 0.0710(6) 0.4885(2) 0.0616(13) Uani 0.50 1 d PDU . 1
H1R1 H 0.0138 0.1212 0.5219 0.074 Uiso 0.50 1 calc PR . 1
H1R2 H -0.1246 0.1212 0.4729 0.074 Uiso 0.50 1 calc PR . 1
C2R C 0.1214(14) 0.0721(12) 0.4401(4) 0.078(2) Uani 0.50 1 d PDU B 1
H2R1 H 0.1158 0.0094 0.4094 0.094 Uiso 0.50 1 calc PR B 1
H2R2 H 0.2401 0.0377 0.4570 0.094 Uiso 0.50 1 calc PR B 1
C3R C 0.0822(13) 0.2176(12) 0.4113(5) 0.073(3) Uani 0.25 1 d PDU B 1
H3R1 H 0.1651 0.2165 0.3791 0.110 Uiso 0.25 1 calc PR B 1
H3R2 H 0.0918 0.2788 0.4414 0.110 Uiso 0.25 1 calc PR B 1
H3R3 H -0.0358 0.2517 0.3948 0.110 Uiso 0.25 1 calc PR B 1
C4R C 0.078(2) 0.103(2) 0.4408(11) 0.078(7) Uiso 0.15 1 d PD C 2
O4R O 0.2353(17) -0.0060(14) 0.4457(6) 0.071(4) Uiso 0.15 1 d PD C 2
C5R C 0.078(2) 0.103(2) 0.4408(11) 0.078(7) Uiso 0.10 1 d PD D 3
O5R O -0.0864(19) 0.1830(18) 0.4558(9) 0.064(5) Uiso 0.10 1 d PD D 3
C4S C 0.1845(7) 0.3438(5) 0.2644(3) 0.0670(15) Uani 0.50 1 d P E 4
H4S1 H 0.1615 0.4409 0.2502 0.101 Uiso 0.50 1 calc PR E 4
H4S2 H 0.3048 0.2888 0.2555 0.101 Uiso 0.50 1 calc PR E 4
H4S3 H 0.1655 0.3375 0.3077 0.101 Uiso 0.50 1 calc PR E 4
O5S O 0.0762(4) 0.2943(4) 0.2364(3) 0.0671(13) Uani 0.50 1 d P E 4
O6S O 0.2785(7) 0.4027(5) 0.2824(3) 0.0796(16) Uani 0.40 1 d P F 5
O7S O 0.0389(6) 0.2636(5) 0.2846(4) 0.0702(18) Uani 0.35 1 d P G 6
O8S O 0.0972(7) 0.3508(6) 0.1802(4) 0.0771(18) Uani 0.35 1 d P H 7
O2S O 0.009(3) 0.4861(18) 0.0095(4) 0.0605(19) Uani 0.35 1 d P . .
O3S O 0.0278(6) 0.4528(5) 0.0513(3) 0.0607(13) Uani 0.40 1 d P . .
O4S O 0.0523(5) 0.3986(4) 0.1015(3) 0.0723(12) Uani 0.50 1 d P . .

loop_
_atom_site_aniso_label
_atom_site_aniso_U_11
_atom_site_aniso_U_22
_atom_site_aniso_U_33
_atom_site_aniso_U_23
_atom_site_aniso_U_13
_atom_site_aniso_U_12
O4 0.0218(5) 0.0245(6) 0.0188(5) 0.0018(4) -0.0033(4) -0.0132(4)
O6 0.0244(6) 0.0279(6) 0.0213(6) 0.0013(4) -0.0055(4) -0.0132(5)
O11 0.0403(7) 0.0475(8) 0.0175(6) 0.0061(5) -0.0051(5) -0.0226(6)
O18 0.0730(10) 0.0245(6) 0.0279(7) 0.0011(5) -0.0134(6) -0.0264(7)
O23 0.0755(11) 0.0822(12) 0.0494(10) -0.0171(8) 0.0117(8) -0.0674(10)
O25 0.0243(6) 0.0341(6) 0.0194(6) 0.0002(5) -0.0044(4) -0.0153(5)
O30 0.0330(6) 0.0204(6) 0.0248(6) -0.0039(4) 0.0052(5) -0.0127(5)
N7 0.0198(6) 0.0201(6) 0.0189(6) 0.0000(5) -0.0004(5) -0.0077(5)
N10 0.0278(7) 0.0254(7) 0.0180(7) 0.0014(5) -0.0024(5) -0.0131(6)
N17 0.0258(7) 0.0182(6) 0.0188(7) 0.0011(5) -0.0015(5) -0.0070(5)
N19 0.0604(10) 0.0240(7) 0.0173(7) 0.0018(5) -0.0082(7) -0.0232(7)
N22 0.0478(9) 0.0302(8) 0.0208(7) 0.0035(6) -0.0056(6) -0.0261(7)
N29 0.0244(7) 0.0167(6) 0.0165(6) 0.0005(5) -0.0006(5) -0.0103(5)
C1 0.0199(7) 0.0236(8) 0.0165(7) -0.0034(6) -0.0001(6) -0.0087(6)
C2 0.0202(7) 0.0168(7) 0.0155(7) -0.0007(5) 0.0014(6) -0.0072(6)
C3 0.0175(7) 0.0174(7) 0.0191(7) -0.0015(5) 0.0004(6) -0.0075(6)
C5 0.0233(8) 0.0213(8) 0.0218(8) -0.0012(6) -0.0051(6) -0.0109(6)
C6 0.0171(7) 0.0224(7) 0.0195(7) 0.0004(6) 0.0013(6) -0.0115(6)
C8 0.0195(7) 0.0216(8) 0.0298(9) -0.0004(6) 0.0002(6) -0.0056(6)
C9 0.0257(8) 0.0228(8) 0.0237(8) 0.0022(6) -0.0060(6) -0.0092(6)
C11 0.0229(8) 0.0222(8) 0.0181(8) 0.0019(6) -0.0004(6) -0.0062(6)
C12 0.0209(7) 0.0193(7) 0.0186(7) -0.0003(6) 0.0004(6) -0.0042(6)
C13 0.0233(8) 0.0253(8) 0.0213(8) 0.0007(6) 0.0029(6) -0.0066(6)
C14 0.0218(8) 0.0239(8) 0.0317(9) 0.0024(7) 0.0034(7) -0.0075(6)
C15 0.0231(8) 0.0189(7) 0.0318(9) -0.0004(6) -0.0043(7) -0.0057(6)
C17 0.0277(8) 0.0145(7) 0.0227(8) 0.0002(6) -0.0034(6) -0.0042(6)
C18 0.0479(11) 0.0166(7) 0.0221(8) 0.0008(6) -0.0072(7) -0.0123(7)
C20 0.0670(13) 0.0242(9) 0.0181(8) 0.0005(6) -0.0042(8) -0.0218(9)
C21 0.0709(14) 0.0287(9) 0.0205(8) 0.0024(7) -0.0110(8) -0.0292(9)
C23 0.0492(12) 0.0534(12) 0.0181(8) -0.0005(8) -0.0040(8) -0.0367(10)
C24 0.0297(9) 0.0522(12) 0.0262(9) -0.0017(8) -0.0066(7) -0.0250(8)
C26 0.0223(8) 0.0355(9) 0.0221(8) -0.0025(7) 0.0030(6) -0.0167(7)
C27 0.0251(8) 0.0328(9) 0.0187(8) 0.0002(6) 0.0046(6) -0.0145(7)
C28 0.0221(8) 0.0253(8) 0.0149(7) 0.0002(6) -0.0004(6) -0.0082(6)
C30 0.0195(7) 0.0219(7) 0.0182(7) -0.0001(6) -0.0022(6) -0.0100(6)
O37A 0.052(4) 0.099(5) 0.026(2) 0.000(3) 0.008(2) -0.044(4)
O37B 0.100(5) 0.077(4) 0.040(3) 0.013(3) 0.006(3) -0.061(4)
N37A 0.051(4) 0.075(4) 0.023(3) -0.001(3) 0.001(3) -0.042(3)
C31A 0.0294(9) 0.0325(9) 0.0139(8) 0.0007(6) -0.0038(6) -0.0204(7)
C32A 0.020(3) 0.023(3) 0.012(2) -0.010(3) 0.0088(19) -0.013(3)
C33A 0.025(3) 0.030(4) 0.017(3) -0.008(3) 0.004(2) -0.015(3)
C34A 0.037(4) 0.027(4) 0.026(3) -0.007(3) 0.002(3) -0.008(3)
C35A 0.040(4) 0.024(4) 0.036(4) 0.008(3) 0.000(4) -0.017(3)
C36A 0.038(5) 0.031(5) 0.020(3) -0.005(3) 0.003(4) -0.013(4)
O37C 0.057(2) 0.081(3) 0.0301(17) 0.005(2) 0.0129(15) -0.037(2)
O37D 0.103(3) 0.0532(18) 0.0349(14) 0.0102(12) 0.0115(17) -0.0464(19)
N37B 0.057(2) 0.059(2) 0.0191(13) 0.0024(15) 0.0011(15) -0.0409(19)
C31B 0.0294(9) 0.0325(9) 0.0139(8) 0.0007(6) -0.0038(6) -0.0204(7)
C32B 0.032(2) 0.024(2) 0.025(2) -0.004(2) -0.0036(15) -0.012(2)
C33B 0.031(2) 0.036(3) 0.0229(17) -0.009(3) 0.0044(15) -0.013(3)
C34B 0.033(2) 0.030(2) 0.0079(13) -0.0044(15) 0.0045(14) -0.0195(18)
C35B 0.044(2) 0.0260(18) 0.0105(13) -0.0021(12) 0.0031(16) -0.0156(17)
C36B 0.038(3) 0.020(2) 0.0161(16) 0.0013(14) 0.001(2) -0.010(2)
O1S 0.0374(7) 0.0257(6) 0.0269(7) -0.0034(5) -0.0020(5) -0.0097(5)
C1R 0.058(3) 0.072(3) 0.054(3) -0.027(3) -0.016(2) -0.015(3)
C2R 0.096(5) 0.098(6) 0.054(4) -0.020(4) -0.028(4) -0.045(5)
C3R 0.040(5) 0.139(9) 0.044(5) -0.023(6) -0.003(4) -0.031(6)
C4S 0.056(3) 0.045(3) 0.083(4) -0.011(3) -0.009(3) 0.008(2)
O5S 0.0176(15) 0.063(2) 0.125(4) -0.046(3) 0.002(2) -0.0107(15)
O6S 0.059(3) 0.064(3) 0.120(5) -0.004(3) -0.020(3) -0.026(2)
O7S 0.035(3) 0.038(3) 0.136(6) -0.011(3) 0.009(3) -0.011(2)
O8S 0.042(3) 0.047(3) 0.132(6) -0.024(3) 0.028(3) 0.000(2)
O2S 0.107(6) 0.068(8) 0.024(7) 0.016(5) -0.033(6) -0.056(6)
O3S 0.047(3) 0.039(2) 0.104(5) -0.016(3) -0.004(3) -0.023(2)
O4S 0.053(2) 0.050(2) 0.118(4) -0.008(2) -0.014(2) -0.0217(18)

loop_
_atom_type_symbol
_atom_type_description
_atom_type_scat_dispersion_real
_atom_type_scat_dispersion_imag
_atom_type_scat_source
C C 0.0033 0.0016 'International Tables Vol C Tables 4.2.6.8 and 6.1.1.4'
H H 0.0000 0.0000 'International Tables Vol C Tables 4.2.6.8 and 6.1.1.4'
N N 0.0061 0.0033 'International Tables Vol C Tables 4.2.6.8 and 6.1.1.4'
O O 0.0106 0.0060 'International Tables Vol C Tables 4.2.6.8 and 6.1.1.4'

loop_
_geom_angle_atom_site_label_1
_geom_angle_atom_site_label_2
_geom_angle_atom_site_label_3
_geom_angle
_geom_angle_site_symmetry_1
_geom_angle_site_symmetry_3
C3 O4 C5 117.80(12) . .
C1 O25 C24 117.70(13) . .
C6 N7 C8 120.16(13) . .
C6 N7 H7 119.9 . .
C8 N7 H7 119.9 . .
C11 N10 C9 120.79(14) . .
C11 N10 H10 119.6 . .
C9 N10 H10 119.6 . .
C12 N17 C17 117.25(14) . .
C18 N19 C20 121.38(15) . .
C18 N19 H19 119.3 . .
C20 N19 H19 119.3 . .
C23 N22 C21 123.55(16) . .
C23 N22 H22 118.2 . .
C21 N22 H22 118.2 . .
C30 N29 C2 120.99(12) . .
C30 N29 H29 119.5 . .
C2 N29 H29 119.5 . .
O25 C1 C26 125.08(14) . .
O25 C1 C2 114.91(13) . .
C26 C1 C2 120.00(14) . .
C3 C2 C1 119.63(13) . .
C3 C2 N29 119.61(13) . .
C1 C2 N29 120.75(13) . .
O4 C3 C2 114.58(13) . .
O4 C3 C28 124.91(13) . .
C2 C3 C28 120.47(14) . .
O4 C5 C6 115.76(12) . .
O4 C5 H5A 108.3 . .
C6 C5 H5A 108.3 . .
O4 C5 H5B 108.3 . .
C6 C5 H5B 108.3 . .
H5A C5 H5B 107.4 . .
O6 C6 N7 123.90(14) . .
O6 C6 C5 118.35(13) . .
N7 C6 C5 117.73(13) . .
N7 C8 C9 112.69(13) . .
N7 C8 H8A 109.1 . .
C9 C8 H8A 109.1 . .
N7 C8 H8B 109.1 . .
C9 C8 H8B 109.1 . .
H8A C8 H8B 107.8 . .
N10 C9 C8 110.70(13) . .
N10 C9 H9A 109.5 . .
C8 C9 H9A 109.5 . .
N10 C9 H9B 109.5 . .
C8 C9 H9B 109.5 . .
H9A C9 H9B 108.1 . .
O11 C11 N10 123.79(15) . .
O11 C11 C12 120.83(14) . .
N10 C11 C12 115.33(14) . .
N17 C12 C13 123.17(15) . .
N17 C12 C11 117.84(14) . .
C13 C12 C11 118.93(14) . .
C14 C13 C12 118.69(15) . .
C14 C13 H13 120.7 . .
C12 C13 H13 120.7 . .
C13 C14 C15 119.06(15) . .
C13 C14 H14 120.5 . .
C15 C14 H14 120.5 . .
C14 C15 C17 118.10(15) . .
C14 C15 H15 121.0 . .
C17 C15 H15 121.0 . .
N17 C17 C15 123.67(15) . .
N17 C17 C18 116.68(14) . .
C15 C17 C18 119.64(15) . .
O18 C18 N19 123.08(16) . .
O18 C18 C17 120.56(15) . .
N19 C18 C17 116.35(14) . .
N19 C20 C21 112.81(17) . .
N19 C20 H20A 109.0 . .
C21 C20 H20A 109.0 . .
N19 C20 H20B 109.0 . .
C21 C20 H20B 109.0 . .
H20A C20 H20B 107.8 . .
N22 C21 C20 111.30(14) . .
N22 C21 H21A 109.4 . .
C20 C21 H21A 109.4 . .
N22 C21 H21B 109.4 . .
C20 C21 H21B 109.4 . .
H21A C21 H21B 108.0 . .
O23 C23 N22 124.3(2) . .
O23 C23 C24 120.57(19) . .
N22 C23 C24 115.06(15) . .
O25 C24 C23 113.65(15) . .
O25 C24 H24A 108.8 . .
C23 C24 H24A 108.8 . .
O25 C24 H24B 108.8 . .
C23 C24 H24B 108.8 . .
H24A C24 H24B 107.7 . .
C27 C26 C1 119.36(15) . .
C27 C26 H26 120.3 . .
C1 C26 H26 120.3 . .
C28 C27 C26 121.75(15) . .
C28 C27 H27 119.1 . .
C26 C27 H27 119.1 . .
C27 C28 C3 118.70(14) . .
C27 C28 H28 120.6 . .
C3 C28 H28 120.6 . .
O30 C30 N29 122.96(14) . .
O30 C30 C31A 120.21(14) . .
N29 C30 C31A 116.82(13) . .
O37A N37A O37B 123.8(7) . .
O37A N37A C34A 116.1(6) . .
O37B N37A C34A 120.1(7) . .
C36A C31A C30 129.4(6) . .
C36A C31A C32A 118.7(7) . .
C30 C31A C32A 111.8(4) . .
C33A C32A C31A 117.4(6) . .
C33A C32A H32A 121.3 . .
C31A C32A H32A 121.3 . .
C34A C33A C32A 120.2(8) . .
C34A C33A H33A 119.9 . .
C32A C33A H33A 119.9 . .
C33A C34A C35A 124.2(7) . .
C33A C34A N37A 121.4(8) . .
C35A C34A N37A 114.4(7) . .
C34A C35A C36A 117.8(7) . .
C34A C35A H35A 121.1 . .
C36A C35A H35A 121.1 . .
C31A C36A C35A 121.7(8) . .
C31A C36A H36A 119.2 . .
C35A C36A H36A 119.2 . .
O37C N37B O37D 124.3(3) . .
O37C N37B C34B 117.3(4) . .
O37D N37B C34B 118.4(3) . .
C33B C32B H32B 118.7 . .
C34B C33B C32B 118.8(5) . .
C34B C33B H33B 120.6 . .
C32B C33B H33B 120.6 . .
C33B C34B C35B 122.4(4) . .
C33B C34B N37B 120.7(5) . .
C35B C34B N37B 116.9(4) . .
C36B C35B C34B 118.7(4) . .
C36B C35B H35B 120.7 . .
C34B C35B H35B 120.7 . .
C35B C36B H36B 120.8 . .
H1SA O1S H1SB 103(3) . .
C1R C1R C2R 113.1(6) 2_556 .
C1R C1R H1R1 109.0 2_556 .
C2R C1R H1R1 109.0 . .
C1R C1R H1R2 109.0 2_556 .
C2R C1R H1R2 109.0 . .
H1R1 C1R H1R2 107.8 . .
C1R C2R C3R 110.3(9) . .
C1R C2R H2R1 109.6 . .
C3R C2R H2R1 109.6 . .
C1R C2R H2R2 109.6 . .
C3R C2R H2R2 109.6 . .
H2R1 C2R H2R2 108.1 . .
C2R C3R H3R1 109.5 . .
C2R C3R H3R2 109.5 . .
H3R1 C3R H3R2 109.5 . .
C2R C3R H3R3 109.5 . .
H3R1 C3R H3R3 109.5 . .
H3R2 C3R H3R3 109.5 . .
O2S O2S O3S 165(6) 2_565 .
O2S O2S O3S 10(4) 2_565 2_565
O3S O2S O3S 175(2) . 2_565
O2S O3S O4S 173.5(11) . .
O2S O3S O2S 5(2) . 2_565
O4S O3S O2S 176.5(9) . 2_565
O3S O4S O8S 167.7(4) . .

loop_
_geom_bond_atom_site_label_1
_geom_bond_atom_site_label_2
_geom_bond_distance
_geom_bond_site_symmetry_2
O4 C3 1.3761(17) .
O4 C5 1.4229(18) .
O6 C6 1.2305(18) .
O11 C11 1.2252(19) .
O18 C18 1.245(2) .
O23 C23 1.234(2) .
O25 C1 1.3749(18) .
O25 C24 1.422(2) .
O30 C30 1.2387(18) .
N7 C6 1.337(2) .
N7 C8 1.458(2) .
N7 H7 0.8800 .
N10 C11 1.334(2) .
N10 C9 1.455(2) .
N10 H10 0.8800 .
N17 C12 1.339(2) .
N17 C17 1.343(2) .
N19 C18 1.331(2) .
N19 C20 1.457(2) .
N19 H19 0.8800 .
N22 C23 1.326(3) .
N22 C21 1.457(2) .
N22 H22 0.8800 .
N29 C30 1.342(2) .
N29 C2 1.4216(18) .
N29 H29 0.8800 .
C1 C26 1.390(2) .
C1 C2 1.400(2) .
C2 C3 1.396(2) .
C3 C28 1.396(2) .
C5 C6 1.522(2) .
C5 H5A 0.9900 .
C5 H5B 0.9900 .
C8 C9 1.518(2) .
C8 H8A 0.9900 .
C8 H8B 0.9900 .
C9 H9A 0.9900 .
C9 H9B 0.9900 .
C11 C12 1.506(2) .
C12 C13 1.395(2) .
C13 C14 1.385(2) .
C13 H13 0.9500 .
C14 C15 1.388(2) .
C14 H14 0.9500 .
C15 C17 1.394(2) .
C15 H15 0.9500 .
C17 C18 1.497(2) .
C20 C21 1.517(3) .
C20 H20A 0.9900 .
C20 H20B 0.9900 .
C21 H21A 0.9900 .
C21 H21B 0.9900 .
C23 C24 1.512(3) .
C24 H24A 0.9900 .
C24 H24B 0.9900 .
C26 C27 1.385(2) .
C26 H26 0.9500 .
C27 C28 1.385(2) .
C27 H27 0.9500 .
C28 H28 0.9500 .
C30 C31A 1.499(2) .
O37A N37A 1.216(6) .
O37B N37A 1.228(6) .
N37A C34A 1.479(7) .
C31A C36A 1.258(17) .
C31A C32A 1.514(12) .
C32A C33A 1.407(17) .
C32A H32A 0.9500 .
C33A C34A 1.297(10) .
C33A H33A 0.9500 .
C34A C35A 1.344(10) .
C35A C36A 1.476(18) .
C35A H35A 0.9500 .
C36A H36A 0.9500 .
O37C N37B 1.223(4) .
O37D N37B 1.223(4) .
N37B C34B 1.470(4) .
C32B C33B 1.400(11) .
C32B H32B 0.9500 .
C33B C34B 1.330(6) .
C33B H33B 0.9500 .
C34B C35B 1.404(5) .
C35B C36B 1.381(9) .
C35B H35B 0.9500 .
C36B H36B 0.9500 .
O1S H1SA 0.962(17) .
O1S H1SB 0.933(18) .
C1R C1R 1.482(12) 2_556
C1R C2R 1.492(8) .
C1R H1R1 0.9900 .
C1R H1R2 0.9900 .
C2R C3R 1.514(9) .
C2R H2R1 0.9900 .
C2R H2R2 0.9900 .
C3R H3R1 0.9800 .
C3R H3R2 0.9800 .
C3R H3R3 0.9800 .
C4R O4R 1.390(9) .
C4S O5S 1.352(7) .
C4S H4S1 0.9800 .
C4S H4S2 0.9800 .
C4S H4S3 0.9800 .
O8S O4S 1.807(10) .
O2S O2S 0.492(11) 2_565
O2S O3S 0.969(10) .
O2S O3S 1.450(9) 2_565
O3S O4S 1.205(7) .
O3S O2S 1.450(9) 2_565

loop_
_geom_hbond_atom_site_label_D
_geom_hbond_atom_site_label_H
_geom_hbond_atom_site_label_A
_geom_hbond_distance_DH
_geom_hbond_distance_HA
_geom_hbond_distance_DA
_geom_hbond_angle_DHA
_geom_hbond_site_symmetry_A
N7 H7 O1S 0.88 2.16 2.9582(18) 150.6 .
N19 H19 O1S 0.88 2.42 3.159(2) 142.0 .
N22 H22 O30 0.88 2.09 2.9321(18) 160.3 .
N29 H29 O18 0.88 2.00 2.8521(17) 164.2 1_545
O1S H1SA O30 0.962(17) 2.05(2) 2.9144(18) 149(2) .
O1S H1SB O23 0.933(18) 1.85(2) 2.764(2) 166(3) 1_455

loop_
_geom_torsion_atom_site_label_1
_geom_torsion_atom_site_label_2
_geom_torsion_atom_site_label_3
_geom_torsion_atom_site_label_4
_geom_torsion
_geom_torsion_site_symmetry_1
_geom_torsion_site_symmetry_4
C24 O25 C1 C26 9.6(2) . .
C24 O25 C1 C2 -171.62(14) . .
O25 C1 C2 C3 -176.50(13) . .
C26 C1 C2 C3 2.4(2) . .
O25 C1 C2 N29 4.2(2) . .
C26 C1 C2 N29 -176.96(14) . .
C30 N29 C2 C3 -112.41(16) . .
C30 N29 C2 C1 66.93(19) . .
C5 O4 C3 C2 -167.24(12) . .
C5 O4 C3 C28 15.1(2) . .
C1 C2 C3 O4 -177.66(13) . .
N29 C2 C3 O4 1.7(2) . .
C1 C2 C3 C28 0.1(2) . .
N29 C2 C3 C28 179.48(13) . .
C3 O4 C5 C6 -82.90(16) . .
C8 N7 C6 O6 -1.6(2) . .
C8 N7 C6 C5 -179.86(13) . .
O4 C5 C6 O6 176.33(13) . .
O4 C5 C6 N7 -5.3(2) . .
C6 N7 C8 C9 -76.34(18) . .
C11 N10 C9 C8 179.71(14) . .
N7 C8 C9 N10 -64.13(17) . .
C9 N10 C11 O11 -4.3(2) . .
C9 N10 C11 C12 172.98(13) . .
C17 N17 C12 C13 2.8(2) . .
C17 N17 C12 C11 -174.44(13) . .
O11 C11 C12 N17 174.67(15) . .
N10 C11 C12 N17 -2.7(2) . .
O11 C11 C12 C13 -2.7(2) . .
N10 C11 C12 C13 179.93(14) . .
N17 C12 C13 C14 -1.5(2) . .
C11 C12 C13 C14 175.66(14) . .
C12 C13 C14 C15 -0.9(2) . .
C13 C14 C15 C17 2.0(2) . .
C12 N17 C17 C15 -1.6(2) . .
C12 N17 C17 C18 177.35(14) . .
C14 C15 C17 N17 -0.7(2) . .
C14 C15 C17 C18 -179.67(14) . .
C20 N19 C18 O18 2.5(3) . .
C20 N19 C18 C17 -178.29(16) . .
N17 C17 C18 O18 -165.43(16) . .
C15 C17 C18 O18 13.6(3) . .
N17 C17 C18 N19 15.3(2) . .
C15 C17 C18 N19 -165.68(16) . .
C18 N19 C20 C21 -69.2(2) . .
C23 N22 C21 C20 128.92(18) . .
N19 C20 C21 N22 -62.84(19) . .
C21 N22 C23 O23 -0.9(3) . .
C21 N22 C23 C24 175.53(15) . .
C1 O25 C24 C23 77.83(18) . .
O23 C23 C24 O25 -162.96(17) . .
N22 C23 C24 O25 20.5(2) . .
O25 C1 C26 C27 175.81(15) . .
C2 C1 C26 C27 -3.0(2) . .
C1 C26 C27 C28 1.0(3) . .
C26 C27 C28 C3 1.5(2) . .
O4 C3 C28 C27 175.53(14) . .
C2 C3 C28 C27 -2.0(2) . .
C2 N29 C30 O30 -1.3(2) . .
C2 N29 C30 C31A 177.29(13) . .
O30 C30 C31A C36A -160.2(10) . .
N29 C30 C31A C36A 21.2(10) . .
O30 C30 C31A C32A 23.6(7) . .
N29 C30 C31A C32A -155.0(7) . .
C36A C31A C32A C33A -0.7(17) . .
C30 C31A C32A C33A 175.9(10) . .
C31A C32A C33A C34A 0.8(19) . .
C32A C33A C34A C35A 1(2) . .
C32A C33A C34A N37A -179.0(11) . .
O37A N37A C34A C33A -10.5(14) . .
O37B N37A C34A C33A 169.3(11) . .
O37A N37A C34A C35A 169.8(8) . .
O37B N37A C34A C35A -10.5(12) . .
C33A C34A C35A C36A -2.3(17) . .
N37A C34A C35A C36A 177.5(9) . .
C30 C31A C36A C35A -176.7(7) . .
C32A C31A C36A C35A -0.7(18) . .
C34A C35A C36A C31A 2.2(18) . .
C32B C33B C34B C35B 1.1(10) . .
C32B C33B C34B N37B -179.8(6) . .
O37C N37B C34B C33B -0.5(7) . .
O37D N37B C34B C33B 178.6(5) . .
O37C N37B C34B C35B 178.7(4) . .
O37D N37B C34B C35B -2.3(6) . .
C33B C34B C35B C36B -1.0(8) . .
N37B C34B C35B C36B 179.8(5) . .
C1R C1R C2R C3R 170.2(7) 2_556 .
O2S O2S O3S O4S 149(14) 2_565 .
O3S O2S O3S O4S 149(14) 2_565 .
O3S O2S O3S O2S 0.0(2) 2_565 2_565
O2S O3S O4S O8S 166(10) . .
O2S O3S O4S O8S -147(16) 2_565 .
